data_7231095
loop_
_publ_author_name
'Haldar, Surajit'
'Saha, Subhajit'
'Mandal, Sumana'
'Jana, Chandan K.'

_publ_section_title
;
 C--H functionalization enabled stereoselective Ugi-azide reaction to
 \a-tetrazolyl alicyclic amines
;
_journal_issue 15
_journal_name_full 'Green Chemistry'
_journal_page_first 3463
_journal_paper_doi 10.1039/C8GC01544A
_journal_volume 20
_journal_year 2018
_chemical_formula_sum 'C29 H29 N5'
_chemical_formula_weight 447.57
_chemical_name_systematic 1-(1-cyclohexyl-1H-tetrazol-5-yl)-2-(9H-fluoren-9-yl)-1,2,3,4-tetrahydroisoquinoline
_space_group_IT_number 2
_space_group_name_Hall '-P 1'
_space_group_name_H-M_alt 'P -1'
_symmetry_cell_setting triclinic
_symmetry_space_group_name_Hall '-P 1'
_symmetry_space_group_name_H-M 'P -1'
_atom_sites_solution_hydrogens geom
_atom_sites_solution_primary direct
_atom_sites_solution_secondary difmap
_audit_creation_method SHELXL-97
_audit_update_record
;
2018-03-14 deposited with the CCDC.
2018-07-09 downloaded from the CCDC.
;
_cell_angle_alpha 69.980(4)
_cell_angle_beta 78.308(4)
_cell_angle_gamma 71.223(4)
_cell_formula_units_Z 2
_cell_length_a 9.7181(5)
_cell_length_b 11.6016(7)
_cell_length_c 12.0845(7)
_cell_measurement_reflns_used 3167
_cell_measurement_temperature 296(2)
_cell_measurement_theta_max 22.18
_cell_measurement_theta_min 2.23
_cell_volume 1205.45(12)
_computing_structure_refinement 'SHELXL-97 (Sheldrick, 1997)'
_computing_structure_solution 'SHELXS-97 (Sheldrick, 1990)'
_diffrn_ambient_temperature 296(2)
_diffrn_measured_fraction_theta_full 0.977
_diffrn_measured_fraction_theta_max 0.977
_diffrn_measurement_device_type 'CCD area detector'
_diffrn_radiation_monochromator graphite
_diffrn_radiation_source 'fine-focus sealed tube'
_diffrn_radiation_type MoK\a
_diffrn_radiation_wavelength 0.71073
_diffrn_reflns_av_R_equivalents 0.0360
_diffrn_reflns_av_sigmaI/netI 0.0323
_diffrn_reflns_limit_h_max 11
_diffrn_reflns_limit_h_min -11
_diffrn_reflns_limit_k_max 13
_diffrn_reflns_limit_k_min -13
_diffrn_reflns_limit_l_max 14
_diffrn_reflns_limit_l_min -13
_diffrn_reflns_number 17100
_diffrn_reflns_theta_full 25.25
_diffrn_reflns_theta_max 25.25
_diffrn_reflns_theta_min 1.94
_exptl_absorpt_coefficient_mu 0.075
_exptl_absorpt_correction_type none
_exptl_crystal_colour colourless
_exptl_crystal_density_diffrn 1.233
_exptl_crystal_density_method 'not measured'
_exptl_crystal_description block
_exptl_crystal_F_000 476
_exptl_crystal_recrystallization_method 'Re-crystallisation from solvent: Ethyl aeetate and Hexane'
_exptl_crystal_size_max 0.35
_exptl_crystal_size_mid 0.30
_exptl_crystal_size_min 0.25
_refine_diff_density_max 0.288
_refine_diff_density_min -0.369
_refine_diff_density_rms 0.040
_refine_ls_extinction_method none
_refine_ls_goodness_of_fit_ref 0.978
_refine_ls_hydrogen_treatment mixed
_refine_ls_matrix_type full
_refine_ls_number_parameters 307
_refine_ls_number_reflns 4265
_refine_ls_number_restraints 0
_refine_ls_restrained_S_all 0.978
_refine_ls_R_factor_all 0.0888
_refine_ls_R_factor_gt 0.0599
_refine_ls_shift/su_max 0.000
_refine_ls_shift/su_mean 0.000
_refine_ls_structure_factor_coef Fsqd
_refine_ls_weighting_details 'calc w=1/[\s^2^(Fo^2^)+(0.0500P)^2^+0.7000P] where P=(Fo^2^+2Fc^2^)/3'
_refine_ls_weighting_scheme calc
_refine_ls_wR_factor_gt 0.1354
_refine_ls_wR_factor_ref 0.1544
_reflns_number_gt 2854
_reflns_number_total 4265
_reflns_threshold_expression >2sigma(I)
_cod_data_source_file c8gc01544a3.cif
_cod_data_source_block CKJ-SH-3-258
_cod_depositor_comments
;
The following automatic conversions were performed:

'_symmetry_cell_setting' value 'Triclinic' changed to 'triclinic'
according to
/home/data/users/saulius/crontab/automatic-downloads/rss-feeds/RSC/lib/dictionaries/cif_core.dic
dictionary named 'cif_core.dic' version 2.4.2 from 2011-04-26.

Automatic conversion script
Id: cif_fix_values 4973 2017-02-22 13:04:09Z antanas 

 Adding full bibliography for 7231095--7231101.cif.
;
_cod_original_sg_symbol_H-M P-1
_cod_database_code 7231095

loop_
_symmetry_equiv_pos_as_xyz
'x, y, z'
'-x, -y, -z'

loop_
_atom_site_label
_atom_site_type_symbol
_atom_site_fract_x
_atom_site_fract_y
_atom_site_fract_z
_atom_site_U_iso_or_equiv
_atom_site_adp_type
_atom_site_occupancy
_atom_site_symmetry_multiplicity
_atom_site_calc_flag
_atom_site_refinement_flags
C1 C 0.8624(2) 0.5040(2) 0.1977(2) 0.0572(6) Uani 1 1 d .
H1 H 0.9427 0.5436 0.1796 0.069 Uiso 1 1 calc R
C8 C 0.8538(3) 0.3822(3) 0.0756(2) 0.0637(7) Uani 1 1 d .
C9 C 0.8228(2) 0.5056(3) 0.0817(2) 0.0604(6) Uani 1 1 d .
C2 C 0.9227(3) 0.3616(2) 0.2565(2) 0.0617(6) Uani 1 1 d .
C7 C 0.9176(3) 0.2927(3) 0.1834(2) 0.0643(7) Uani 1 1 d .
C3 C 0.9860(3) 0.2982(3) 0.3614(3) 0.0760(8) Uani 1 1 d .
H3 H 0.9915 0.3433 0.4100 0.091 Uiso 1 1 calc R
C13 C 0.8252(3) 0.3627(3) -0.0236(3) 0.0839(9) Uani 1 1 d .
H13 H 0.8483 0.2806 -0.0295 0.101 Uiso 1 1 calc R
C10 C 0.7619(3) 0.6091(3) -0.0085(2) 0.0773(8) Uani 1 1 d .
H10 H 0.7408 0.6915 -0.0039 0.093 Uiso 1 1 calc R
C6 C 0.9737(3) 0.1613(3) 0.2162(3) 0.0816(8) Uani 1 1 d .
H6 H 0.9703 0.1153 0.1675 0.098 Uiso 1 1 calc R
C12 C 0.7623(3) 0.4668(4) -0.1131(3) 0.0967(11) Uani 1 1 d .
H12 H 0.7397 0.4542 -0.1786 0.116 Uiso 1 1 calc R
C11 C 0.7325(3) 0.5880(4) -0.1073(3) 0.0937(10) Uani 1 1 d .
H11 H 0.6923 0.6570 -0.1696 0.112 Uiso 1 1 calc R
C4 C 1.0407(3) 0.1671(3) 0.3930(3) 0.0925(10) Uani 1 1 d .
H4 H 1.0825 0.1240 0.4639 0.111 Uiso 1 1 calc R
C5 C 1.0345(4) 0.0995(3) 0.3217(3) 0.0963(10) Uani 1 1 d .
H5 H 1.0717 0.0112 0.3447 0.116 Uiso 1 1 calc R
C18 C 0.7728(2) 0.5967(2) 0.3634(2) 0.0593(6) Uani 1 1 d .
H18 H 0.8112 0.5129 0.4193 0.071 Uiso 1 1 calc R
C17 C 0.6370(3) 0.6710(2) 0.4241(2) 0.0617(6) Uani 1 1 d .
C16 C 0.4986(3) 0.6936(2) 0.3943(2) 0.0618(6) Uani 1 1 d .
C14 C 0.6092(3) 0.5300(3) 0.2895(2) 0.0657(7) Uani 1 1 d .
H14A H 0.6204 0.4583 0.3613 0.079 Uiso 1 1 calc R
H14B H 0.5984 0.5009 0.2262 0.079 Uiso 1 1 calc R
C15 C 0.4766(3) 0.6355(3) 0.3079(2) 0.0711(7) Uani 1 1 d .
H15A H 0.4572 0.7008 0.2327 0.085 Uiso 1 1 calc R
H15B H 0.3924 0.6018 0.3374 0.085 Uiso 1 1 calc R
C22 C 0.3795(3) 0.7689(3) 0.4474(3) 0.0781(8) Uani 1 1 d .
H22 H 0.2865 0.7867 0.4260 0.094 Uiso 1 1 calc R
C19 C 0.6538(3) 0.7174(3) 0.5107(3) 0.0881(9) Uani 1 1 d .
H19 H 0.7461 0.6988 0.5338 0.106 Uiso 1 1 calc R
C21 C 0.3978(4) 0.8169(3) 0.5305(3) 0.0938(10) Uani 1 1 d .
H21 H 0.3175 0.8673 0.5650 0.113 Uiso 1 1 calc R
C20 C 0.5341(4) 0.7910(4) 0.5629(3) 0.1044(11) Uani 1 1 d .
H20 H 0.5463 0.8229 0.6201 0.125 Uiso 1 1 calc R
C23 C 0.8791(2) 0.7855(2) 0.2523(2) 0.0464(5) Uani 1 1 d .
C24 C 0.7621(3) 0.8732(2) 0.1857(2) 0.0643(7) Uani 1 1 d .
H24 H 0.6932 0.8265 0.1878 0.077 Uiso 1 1 calc R
C25 C 0.8203(3) 0.9243(3) 0.0574(3) 0.0889(9) Uani 1 1 d .
H25A H 0.8927 0.9672 0.0533 0.107 Uiso 1 1 calc R
H25B H 0.8673 0.8539 0.0245 0.107 Uiso 1 1 calc R
C29 C 0.6804(4) 0.9811(3) 0.2380(3) 0.0947(10) Uani 1 1 d .
H29A H 0.7467 1.0281 0.2383 0.114 Uiso 1 1 calc R
H29B H 0.6420 0.9465 0.3192 0.114 Uiso 1 1 calc R
C26 C 0.6978(4) 1.0164(4) -0.0145(3) 0.1062(12) Uani 1 1 d .
H26A H 0.7386 1.0531 -0.0943 0.127 Uiso 1 1 calc R
H26B H 0.6332 0.9701 -0.0195 0.127 Uiso 1 1 calc R
C27 C 0.6105(5) 1.1223(4) 0.0374(4) 0.1295(15) Uani 1 1 d .
H27A H 0.5279 1.1737 -0.0075 0.155 Uiso 1 1 calc R
H27B H 0.6710 1.1768 0.0313 0.155 Uiso 1 1 calc R
C28 C 0.5558(5) 1.0702(4) 0.1659(4) 0.1195(13) Uani 1 1 d .
H28A H 0.4857 1.0246 0.1711 0.143 Uiso 1 1 calc R
H28B H 0.5064 1.1405 0.1985 0.143 Uiso 1 1 calc R
N5 N 0.73758(19) 0.57901(18) 0.25889(16) 0.0551(5) Uani 1 1 d .
N1 N 0.8897(2) 0.6696(3) 0.3259(2) 0.0972(9) Uani 1 1 d .
N2 N 1.0179(2) 0.6194(3) 0.3712(2) 0.0834(7) Uani 1 1 d .
N4 N 1.0036(3) 0.8125(3) 0.2504(2) 0.0860(8) Uani 1 1 d .
N3 N 1.0856(3) 0.7140(3) 0.3210(3) 0.0953(9) Uani 1 1 d .

loop_
_atom_site_aniso_label
_atom_site_aniso_U_11
_atom_site_aniso_U_22
_atom_site_aniso_U_33
_atom_site_aniso_U_23
_atom_site_aniso_U_13
_atom_site_aniso_U_12
C1 0.0509(13) 0.0667(15) 0.0560(15) -0.0237(12) -0.0030(11) -0.0149(11)
C8 0.0525(13) 0.0838(19) 0.0631(16) -0.0358(14) 0.0059(12) -0.0221(13)
C9 0.0493(13) 0.0796(18) 0.0530(15) -0.0251(13) -0.0003(11) -0.0162(12)
C2 0.0529(13) 0.0677(16) 0.0624(16) -0.0233(13) -0.0011(12) -0.0124(12)
C7 0.0594(14) 0.0704(17) 0.0676(17) -0.0300(14) 0.0069(12) -0.0219(13)
C3 0.0741(17) 0.0771(19) 0.0680(18) -0.0229(15) -0.0118(14) -0.0052(14)
C13 0.0662(17) 0.118(3) 0.088(2) -0.061(2) 0.0030(16) -0.0258(17)
C10 0.0682(17) 0.090(2) 0.0664(18) -0.0278(16) -0.0092(14) -0.0068(15)
C6 0.085(2) 0.0741(19) 0.089(2) -0.0367(18) 0.0144(17) -0.0261(16)
C12 0.0705(19) 0.156(3) 0.078(2) -0.067(2) -0.0074(16) -0.017(2)
C11 0.077(2) 0.133(3) 0.0604(19) -0.036(2) -0.0132(15) -0.0030(19)
C4 0.095(2) 0.081(2) 0.079(2) -0.0162(18) -0.0107(17) -0.0004(17)
C5 0.101(2) 0.0676(19) 0.099(3) -0.0199(19) 0.005(2) -0.0104(17)
C18 0.0548(13) 0.0711(16) 0.0517(14) -0.0196(12) -0.0109(11) -0.0121(12)
C17 0.0612(15) 0.0753(17) 0.0445(14) -0.0204(12) -0.0006(11) -0.0138(12)
C16 0.0580(14) 0.0688(16) 0.0500(14) -0.0139(12) -0.0002(11) -0.0134(12)
C14 0.0594(14) 0.0757(17) 0.0663(17) -0.0251(14) -0.0008(12) -0.0237(13)
C15 0.0541(14) 0.0897(19) 0.0715(18) -0.0296(15) -0.0028(12) -0.0186(13)
C22 0.0645(16) 0.085(2) 0.0738(19) -0.0275(16) 0.0040(14) -0.0092(14)
C19 0.0772(19) 0.125(3) 0.0707(19) -0.0509(19) -0.0064(15) -0.0157(18)
C21 0.085(2) 0.104(2) 0.083(2) -0.045(2) 0.0132(17) -0.0088(18)
C20 0.105(3) 0.140(3) 0.082(2) -0.068(2) 0.0071(19) -0.023(2)
C23 0.0438(12) 0.0502(13) 0.0508(14) -0.0171(11) -0.0078(10) -0.0165(10)
C24 0.0620(15) 0.0727(16) 0.0686(17) -0.0321(14) 0.0028(13) -0.0263(13)
C25 0.0734(18) 0.110(2) 0.082(2) -0.0249(19) 0.0052(16) -0.0352(18)
C29 0.103(2) 0.088(2) 0.101(2) -0.0482(19) -0.0126(19) -0.0149(18)
C26 0.091(2) 0.124(3) 0.072(2) -0.001(2) 0.0033(18) -0.026(2)
C27 0.138(3) 0.080(2) 0.145(4) -0.007(3) -0.020(3) -0.022(2)
C28 0.131(3) 0.096(3) 0.110(3) -0.046(2) -0.021(3) 0.018(2)
N5 0.0508(11) 0.0656(12) 0.0518(12) -0.0224(10) -0.0042(9) -0.0153(9)
N1 0.0576(14) 0.165(3) 0.094(2) -0.084(2) -0.0107(13) -0.0119(16)
N2 0.0556(13) 0.127(2) 0.0756(16) -0.0434(15) -0.0172(12) -0.0147(14)
N4 0.0668(15) 0.120(2) 0.0981(19) -0.0579(17) -0.0033(14) -0.0370(15)
N3 0.0606(15) 0.151(3) 0.097(2) -0.063(2) -0.0115(14) -0.0284(17)

loop_
_atom_type_symbol
_atom_type_description
_atom_type_scat_dispersion_real
_atom_type_scat_dispersion_imag
_atom_type_scat_source
C C 0.0033 0.0016 'International Tables Vol C Tables 4.2.6.8 and 6.1.1.4'
H H 0.0000 0.0000 'International Tables Vol C Tables 4.2.6.8 and 6.1.1.4'
N N 0.0061 0.0033 'International Tables Vol C Tables 4.2.6.8 and 6.1.1.4'

loop_
_geom_angle_atom_site_label_1
_geom_angle_atom_site_label_2
_geom_angle_atom_site_label_3
_geom_angle
N5 C1 C9 110.79(18)
N5 C1 C2 119.6(2)
C9 C1 C2 101.7(2)
C13 C8 C9 119.8(3)
C13 C8 C7 131.5(3)
C9 C8 C7 108.6(2)
C10 C9 C8 121.0(2)
C10 C9 C1 128.3(2)
C8 C9 C1 110.7(2)
C3 C2 C7 119.7(2)
C3 C2 C1 130.0(2)
C7 C2 C1 110.2(2)
C6 C7 C2 120.4(3)
C6 C7 C8 130.8(3)
C2 C7 C8 108.8(2)
C4 C3 C2 119.2(3)
C12 C13 C8 119.0(3)
C9 C10 C11 118.6(3)
C5 C6 C7 119.2(3)
C11 C12 C13 121.1(3)
C12 C11 C10 120.5(3)
C5 C4 C3 121.0(3)
C4 C5 C6 120.5(3)
N5 C18 C17 110.85(18)
N5 C18 N1 109.47(19)
C17 C18 N1 109.4(2)
C16 C17 C19 119.5(2)
C16 C17 C18 121.7(2)
C19 C17 C18 118.8(2)
C17 C16 C22 119.1(2)
C17 C16 C15 120.4(2)
C22 C16 C15 120.5(2)
N5 C14 C15 108.5(2)
C16 C15 C14 111.1(2)
C21 C22 C16 120.9(3)
C20 C19 C17 120.4(3)
C22 C21 C20 120.0(3)
C21 C20 C19 120.0(3)
N1 C23 N4 106.7(2)
N1 C23 C24 130.2(2)
N4 C23 C24 123.0(2)
C23 C24 C29 112.0(2)
C23 C24 C25 109.9(2)
C29 C24 C25 111.0(3)
C26 C25 C24 110.6(2)
C24 C29 C28 110.1(3)
C27 C26 C25 112.7(3)
C26 C27 C28 111.3(3)
C27 C28 C29 111.3(3)
C14 N5 C18 110.01(19)
C14 N5 C1 113.27(18)
C18 N5 C1 114.08(17)
C23 N1 N2 111.5(3)
C23 N1 C18 127.2(2)
N2 N1 C18 121.2(3)
N1 N2 N3 103.1(3)
N3 N4 C23 107.6(3)
N4 N3 N2 111.0(2)

loop_
_geom_bond_atom_site_label_1
_geom_bond_atom_site_label_2
_geom_bond_distance
C1 N5 1.474(3)
C1 C9 1.520(3)
C1 C2 1.523(3)
C8 C13 1.388(4)
C8 C9 1.389(4)
C8 C7 1.465(4)
C9 C10 1.374(4)
C2 C3 1.382(4)
C2 C7 1.396(3)
C7 C6 1.384(4)
C3 C4 1.381(4)
C13 C12 1.379(5)
C10 C11 1.397(4)
C6 C5 1.377(4)
C12 C11 1.365(5)
C4 C5 1.370(5)
C18 N5 1.467(3)
C18 C17 1.526(3)
C18 N1 1.536(4)
C17 C16 1.383(3)
C17 C19 1.387(4)
C16 C22 1.395(3)
C16 C15 1.503(4)
C14 N5 1.464(3)
C14 C15 1.504(3)
C22 C21 1.367(4)
C19 C20 1.383(4)
C21 C20 1.368(4)
C23 N1 1.319(4)
C23 N4 1.338(3)
C23 C24 1.428(3)
C24 C29 1.515(4)
C24 C25 1.519(4)
C25 C26 1.510(4)
C29 C28 1.516(4)
C26 C27 1.504(5)
C27 C28 1.513(5)
N1 N2 1.335(3)
N2 N3 1.361(4)
N4 N3 1.301(4)
